data_7062344
loop_
_publ_author_name
'Liu, Ming'
'Xiong, Yan'
'Xu, Weixiu'
'Wang, Yong'

_publ_section_title
;
 Synthesis and structural and spectroscopic properties of a
 cyanido-bridged mixed-valence compound [Fe--NC--Ru--CN--Fe]
;
_journal_issue 14
_journal_name_full 'New Journal of Chemistry'
_journal_page_first 6796
_journal_page_last 6803
_journal_paper_doi 10.1039/D3NJ00049D
_journal_volume 47
_journal_year 2023
_chemical_formula_sum 'C88 H86 F12 Fe2 N6 O4 P6 Ru'
_chemical_formula_weight 1918.21
_space_group_crystal_system triclinic
_space_group_IT_number 2
_space_group_name_Hall '-P 1'
_space_group_name_H-M_alt 'P -1'
_atom_sites_solution_hydrogens geom
_audit_creation_method SHELXL-2016/4
_audit_update_record
;
2023-02-17 deposited with the CCDC.	2023-02-20 downloaded from the CCDC.
;
_cell_angle_alpha 90.274(9)
_cell_angle_beta 107.892(14)
_cell_angle_gamma 111.689(9)
_cell_formula_units_Z 1
_cell_length_a 11.243(16)
_cell_length_b 13.466(17)
_cell_length_c 15.947(19)
_cell_measurement_reflns_used 6614
_cell_measurement_temperature 293(2)
_cell_measurement_theta_max 27.4816
_cell_measurement_theta_min 2.0603
_cell_volume 2116(5)
_computing_cell_refinement 'CrystalClear (Rigaku Inc., 2016)'
_computing_data_collection 'CrystalClear (Rigaku Inc., 2016)'
_computing_data_reduction 'CrystalClear (Rigaku Inc., 2016)'
_computing_molecular_graphics 'Bruker SHELXTL'
_computing_publication_material 'Bruker SHELXTL'
_computing_structure_refinement 'SHELXL-2016/4 (Sheldrick, 2016)'
_computing_structure_solution 'SHELXL-2016/4 (Sheldrick, 2016)'
_diffrn_ambient_temperature 293(2)
_diffrn_detector_area_resol_mean 28.5714
_diffrn_measured_fraction_theta_full 0.988
_diffrn_measured_fraction_theta_max 0.983
_diffrn_measurement_device_type Saturn724+
_diffrn_measurement_method CCD_Profile_fitting
_diffrn_radiation_type MoK\a
_diffrn_radiation_wavelength 0.71073
_diffrn_reflns_av_R_equivalents 0.0511
_diffrn_reflns_av_unetI/netI 0.0849
_diffrn_reflns_Laue_measured_fraction_full 0.988
_diffrn_reflns_Laue_measured_fraction_max 0.983
_diffrn_reflns_limit_h_max 14
_diffrn_reflns_limit_h_min -14
_diffrn_reflns_limit_k_max 17
_diffrn_reflns_limit_k_min -17
_diffrn_reflns_limit_l_max 20
_diffrn_reflns_limit_l_min -20
_diffrn_reflns_number 24949
_diffrn_reflns_point_group_measured_fraction_full 0.988
_diffrn_reflns_point_group_measured_fraction_max 0.983
_diffrn_reflns_theta_full 25.242
_diffrn_reflns_theta_max 27.290
_diffrn_reflns_theta_min 2.709
_exptl_absorpt_coefficient_mu 0.709
_exptl_absorpt_correction_T_max 1.0000
_exptl_absorpt_correction_T_min 0.6824
_exptl_absorpt_correction_type multi-scan
_exptl_absorpt_process_details 'RIGAKU/MSC(2004), CrystalClear Version 1.3.6'
_exptl_crystal_colour red
_exptl_crystal_density_diffrn 1.505
_exptl_crystal_description prism
_exptl_crystal_F_000 982
_exptl_crystal_size_max 0.20
_exptl_crystal_size_mid 0.10
_exptl_crystal_size_min 0.090
_refine_diff_density_max 2.275
_refine_diff_density_min -1.411
_refine_diff_density_rms 0.119
_refine_ls_extinction_method none
_refine_ls_goodness_of_fit_ref 1.049
_refine_ls_hydrogen_treatment constr
_refine_ls_matrix_type full
_refine_ls_number_parameters 538
_refine_ls_number_reflns 9351
_refine_ls_number_restraints 0
_refine_ls_restrained_S_all 1.049
_refine_ls_R_factor_all 0.1019
_refine_ls_R_factor_gt 0.0742
_refine_ls_shift/su_max 0.000
_refine_ls_shift/su_mean 0.000
_refine_ls_structure_factor_coef Fsqd
_refine_ls_weighting_details 'w=1/[\s^2^(Fo^2^)+(0.1165P)^2^] where P=(Fo^2^+2Fc^2^)/3'
_refine_ls_weighting_scheme calc
_refine_ls_wR_factor_gt 0.1921
_refine_ls_wR_factor_ref 0.2199
_reflns_Friedel_coverage 0.000
_reflns_number_gt 5854
_reflns_number_total 9351
_reflns_threshold_expression 'I > 2\s(I)'
_cod_data_source_file d3nj00049d2.cif
_cod_data_source_block CCDC2233234
_cod_depositor_comments
;
The following automatic conversions were performed:

data item '_exptl_absorpt_correction_type' value 'Multi-scan' was
changed to 'multi-scan' in accordance with the
/home/data/users/saulius/crontab/automatic-downloads/rss-feeds/RSC/lib/dictionaries/cif_core.dic
dictionary named 'cif_core.dic' version 2.4.2 last updated on
2011-04-26.

Automatic conversion script
Id: cif_fix_values 7556 2019-12-06 15:28:31Z antanas 

 Adding full bibliography for 7062344--7062348.cif.
;
_cod_database_code 7062344
_shelx_shelxl_version_number 2016/4
_shelx_space_group_comment
;
The symmetry employed for this shelxl refinement is uniquely defined
by the following loop, which should always be used as a source of
symmetry information in preference to the above space-group names.
They are only intended as comments.
;

loop_
_space_group_symop_operation_xyz
'x, y, z'
'-x, -y, -z'

loop_
_atom_site_label
_atom_site_type_symbol
_atom_site_fract_x
_atom_site_fract_y
_atom_site_fract_z
_atom_site_U_iso_or_equiv
_atom_site_adp_type
_atom_site_occupancy
_atom_site_site_symmetry_order
_atom_site_calc_flag
_atom_site_refinement_flags_posn
_atom_site_refinement_flags_adp
_atom_site_refinement_flags_occupancy
_atom_site_disorder_assembly
_atom_site_disorder_group
RU1 Ru 0.500000 0.500000 0.500000 0.02839(17) Uani 1 2 d S . P . .
FE1 Fe 0.41160(7) 0.16188(6) 0.29875(4) 0.0308(2) Uani 1 1 d . . . . .
C1 C 0.4430(4) 0.3660(4) 0.4100(3) 0.0300(10) Uani 1 1 d . . . . .
C2 C 0.5022(5) 0.6978(4) 0.4049(3) 0.0351(11) Uani 1 1 d . . . . .
H2A H 0.559896 0.732907 0.461293 0.042 Uiso 1 1 calc R U . . .
C3 C 0.4750(5) 0.7610(4) 0.3387(3) 0.0401(12) Uani 1 1 d . . . . .
H3A H 0.514183 0.835874 0.350937 0.048 Uiso 1 1 calc R U . . .
C4 C 0.3866(5) 0.7094(4) 0.2525(3) 0.0341(11) Uani 1 1 d . . . . .
C5 C 0.2825(7) 0.7198(5) 0.0988(4) 0.0527(16) Uani 1 1 d . . . . .
H5A H 0.271585 0.772908 0.060609 0.079 Uiso 1 1 calc R U . . .
H5B H 0.328899 0.682318 0.078941 0.079 Uiso 1 1 calc R U . . .
H5C H 0.194861 0.669225 0.097078 0.079 Uiso 1 1 calc R U . . .
C6 C 0.3317(5) 0.5966(4) 0.2395(3) 0.0364(11) Uani 1 1 d . . . . .
H6A H 0.271774 0.559007 0.184311 0.044 Uiso 1 1 calc R U . . .
C7 C 0.3674(5) 0.5412(4) 0.3099(3) 0.0340(11) Uani 1 1 d . . . . .
H7A H 0.331850 0.466299 0.299372 0.041 Uiso 1 1 calc R U . . .
C8 C 0.8141(5) 0.5865(4) 0.5626(3) 0.0359(11) Uani 1 1 d . . . . .
H8A H 0.805099 0.588983 0.618562 0.043 Uiso 1 1 calc R U . . .
C9 C 0.9438(5) 0.6187(5) 0.5582(3) 0.0407(12) Uani 1 1 d . . . . .
H9A H 1.018995 0.643302 0.609805 0.049 Uiso 1 1 calc R U . . .
C10 C 0.9599(5) 0.6138(5) 0.4752(4) 0.0405(12) Uani 1 1 d . . . . .
C11 C 1.1127(6) 0.6534(6) 0.3896(4) 0.0599(18) Uani 1 1 d . . . . .
H11A H 1.207999 0.677065 0.398875 0.090 Uiso 1 1 calc R U . . .
H11B H 1.065425 0.583641 0.354396 0.090 Uiso 1 1 calc R U . . .
H11C H 1.079051 0.703839 0.359096 0.090 Uiso 1 1 calc R U . . .
C12 C 0.8433(5) 0.5752(4) 0.3995(3) 0.0390(12) Uani 1 1 d . . . . .
H12A H 0.849912 0.569757 0.343073 0.047 Uiso 1 1 calc R U . . .
C13 C 0.7176(5) 0.5451(4) 0.4109(3) 0.0350(11) Uani 1 1 d . . . . .
H13A H 0.640577 0.518752 0.360487 0.042 Uiso 1 1 calc R U . . .
C14 C 0.5607(6) 0.1414(5) 0.4075(4) 0.0490(15) Uani 1 1 d . . . . .
H14A H 0.574044 0.156440 0.470654 0.059 Uiso 1 1 calc R U . . .
C15 C 0.4777(6) 0.0424(5) 0.3517(4) 0.0447(13) Uani 1 1 d . . . . .
H15A H 0.422371 -0.023095 0.370140 0.054 Uiso 1 1 calc R U . . .
C16 C 0.4873(5) 0.0520(4) 0.2642(4) 0.0405(12) Uani 1 1 d . . . . .
H16A H 0.442522 -0.004893 0.213073 0.049 Uiso 1 1 calc R U . . .
C17 C 0.5819(5) 0.1610(5) 0.2678(4) 0.0444(13) Uani 1 1 d . . . . .
H17A H 0.610720 0.192302 0.218495 0.053 Uiso 1 1 calc R U . . .
C18 C 0.6256(5) 0.2143(5) 0.3548(4) 0.0475(14) Uani 1 1 d . . . . .
H18A H 0.689584 0.289278 0.375775 0.057 Uiso 1 1 calc R U . . .
C19 C 0.1304(5) 0.1692(5) 0.1512(4) 0.0408(12) Uani 1 1 d . . . . .
H19A H 0.105598 0.226128 0.123840 0.049 Uiso 1 1 calc R U . . .
H19B H 0.072920 0.101828 0.112310 0.049 Uiso 1 1 calc R U . . .
C20 C 0.1092(5) 0.1613(4) 0.2430(4) 0.0411(12) Uani 1 1 d . . . . .
H20A H 0.013502 0.126434 0.235680 0.049 Uiso 1 1 calc R U . . .
H20B H 0.145023 0.232430 0.276291 0.049 Uiso 1 1 calc R U . . .
C21 C 0.3098(5) 0.1214(4) 0.0697(3) 0.0386(12) Uani 1 1 d . . . . .
C22 C 0.4073(6) 0.1654(5) 0.0273(4) 0.0494(14) Uani 1 1 d . . . . .
H22A H 0.469801 0.236299 0.045237 0.059 Uiso 1 1 calc R U . . .
C23 C 0.4105(7) 0.1030(6) -0.0414(5) 0.0646(19) Uani 1 1 d . . . . .
H23A H 0.475953 0.133401 -0.068248 0.077 Uiso 1 1 calc R U . . .
C24 C 0.3194(6) -0.0024(5) -0.0710(4) 0.0519(15) Uani 1 1 d . . . . .
H24A H 0.321405 -0.042013 -0.118110 0.062 Uiso 1 1 calc R U . . .
C25 C 0.2235(6) -0.0484(5) -0.0278(4) 0.0453(14) Uani 1 1 d . . . . .
H25A H 0.163504 -0.120096 -0.045067 0.054 Uiso 1 1 calc R U . . .
C26 C 0.2178(5) 0.0121(5) 0.0400(4) 0.0434(13) Uani 1 1 d . . . . .
H26A H 0.152520 -0.019229 0.066772 0.052 Uiso 1 1 calc R U . . .
C27 C 0.3791(5) 0.3381(4) 0.1414(3) 0.0339(11) Uani 1 1 d . . . . .
C28 C 0.5152(5) 0.4060(4) 0.1865(3) 0.0396(12) Uani 1 1 d . . . . .
H28A H 0.568156 0.381716 0.231840 0.047 Uiso 1 1 calc R U . . .
C29 C 0.5726(6) 0.5099(5) 0.1643(4) 0.0428(13) Uani 1 1 d . . . . .
H29A H 0.662776 0.554340 0.194146 0.051 Uiso 1 1 calc R U . . .
C30 C 0.4906(6) 0.5448(5) 0.0961(4) 0.0480(14) Uani 1 1 d . . . . .
H30A H 0.526914 0.613524 0.080967 0.058 Uiso 1 1 calc R U . . .
C31 C 0.3559(6) 0.4787(5) 0.0508(4) 0.0464(14) Uani 1 1 d . . . . .
H31A H 0.302755 0.503235 0.005775 0.056 Uiso 1 1 calc R U . . .
C32 C 0.3014(6) 0.3765(4) 0.0728(3) 0.0409(12) Uani 1 1 d . . . . .
H32A H 0.211667 0.332192 0.041753 0.049 Uiso 1 1 calc R U . . .
C33 C 0.1835(5) 0.0698(5) 0.4113(4) 0.0425(13) Uani 1 1 d . . . . .
C34 C 0.2123(6) -0.0090(6) 0.4602(4) 0.0535(16) Uani 1 1 d . . . . .
H34A H 0.235425 -0.058541 0.434922 0.064 Uiso 1 1 calc R U . . .
C35 C 0.2069(6) -0.0147(7) 0.5470(4) 0.064(2) Uani 1 1 d . . . . .
H35A H 0.225664 -0.067616 0.579328 0.077 Uiso 1 1 calc R U . . .
C36 C 0.1720(7) 0.0626(7) 0.5844(5) 0.072(2) Uani 1 1 d . . . . .
H36A H 0.170311 0.061122 0.642337 0.087 Uiso 1 1 calc R U . . .
C37 C 0.1416(7) 0.1379(6) 0.5372(5) 0.065(2) Uani 1 1 d . . . . .
H37A H 0.117255 0.186607 0.562463 0.078 Uiso 1 1 calc R U . . .
C38 C 0.1462(6) 0.1434(5) 0.4491(4) 0.0535(16) Uani 1 1 d . . . . .
H38A H 0.124832 0.195347 0.416775 0.064 Uiso 1 1 calc R U . . .
C39 C 0.0900(5) -0.0584(4) 0.2440(3) 0.0383(11) Uani 1 1 d . . . . .
C40 C 0.1373(6) -0.1326(5) 0.2259(5) 0.0604(18) Uani 1 1 d . . . . .
H40A H 0.230363 -0.112466 0.239561 0.073 Uiso 1 1 calc R U . . .
C41 C 0.0479(7) -0.2408(5) 0.1865(6) 0.069(2) Uani 1 1 d . . . . .
H41A H 0.082178 -0.291095 0.176139 0.083 Uiso 1 1 calc R U . . .
C42 C -0.0887(6) -0.2686(5) 0.1644(4) 0.0516(15) Uani 1 1 d . . . . .
H42A H -0.147933 -0.337841 0.136658 0.062 Uiso 1 1 calc R U . . .
C43 C -0.1389(7) -0.1977(6) 0.1819(6) 0.073(2) Uani 1 1 d . . . . .
H43A H -0.231934 -0.219584 0.169475 0.087 Uiso 1 1 calc R U . . .
C44 C -0.0528(6) -0.0915(6) 0.2186(5) 0.0640(19) Uani 1 1 d . . . . .
H44A H -0.089402 -0.042000 0.226556 0.077 Uiso 1 1 calc R U . . .
N1 N 0.4206(4) 0.2912(3) 0.3614(3) 0.0300(8) Uani 1 1 d . . . . .
N2 N 0.4508(4) 0.5895(3) 0.3929(3) 0.0306(9) Uani 1 1 d . . . . .
N3 N 0.6998(4) 0.5516(3) 0.4911(3) 0.0290(8) Uani 1 1 d . . . . .
P1 P 0.31299(12) 0.19900(11) 0.16679(8) 0.0327(3) Uani 1 1 d . . . . .
P2 P 0.20238(13) 0.07996(11) 0.30127(9) 0.0345(3) Uani 1 1 d . . . . .
P3 P 0.89392(14) 0.37532(12) 0.16361(9) 0.0399(3) Uani 1 1 d . . . . .
F1 F 0.9281(6) 0.4895(4) 0.1298(4) 0.1029(17) Uani 1 1 d . . . . .
F2 F 0.8579(5) 0.2593(4) 0.1960(4) 0.0902(15) Uani 1 1 d . . . . .
F3 F 1.0460(4) 0.4127(4) 0.2299(3) 0.0863(16) Uani 1 1 d . . . . .
F4 F 0.9387(4) 0.3334(4) 0.0880(3) 0.0667(11) Uani 1 1 d . . . . .
F5 F 0.8470(4) 0.4133(4) 0.2393(3) 0.0756(13) Uani 1 1 d . . . . .
F6 F 0.7412(4) 0.3366(4) 0.0965(3) 0.0847(15) Uani 1 1 d . . . . .
O1 O 0.3613(4) 0.7725(3) 0.1894(2) 0.0479(10) Uani 1 1 d . . . . .
O2 O 1.0908(4) 0.6466(4) 0.4749(3) 0.0550(11) Uani 1 1 d . . . . .

loop_
_atom_site_aniso_label
_atom_site_aniso_U_11
_atom_site_aniso_U_22
_atom_site_aniso_U_33
_atom_site_aniso_U_23
_atom_site_aniso_U_13
_atom_site_aniso_U_12
RU1 0.0244(3) 0.0267(3) 0.0270(3) -0.0044(2) 0.00042(19) 0.0090(2)
FE1 0.0247(3) 0.0283(4) 0.0324(4) -0.0031(3) 0.0015(3) 0.0092(3)
C1 0.023(2) 0.030(3) 0.032(2) 0.0048(19) 0.0060(17) 0.0083(19)
C2 0.035(2) 0.033(3) 0.025(2) -0.0009(19) -0.0015(18) 0.009(2)
C3 0.039(3) 0.032(3) 0.037(3) -0.004(2) -0.002(2) 0.013(2)
C4 0.032(2) 0.036(3) 0.031(2) 0.000(2) 0.0021(19) 0.017(2)
C5 0.077(4) 0.047(4) 0.032(3) 0.005(2) 0.003(3) 0.034(3)
C6 0.037(3) 0.035(3) 0.031(2) -0.003(2) 0.004(2) 0.014(2)
C7 0.037(3) 0.030(3) 0.027(2) -0.0057(19) -0.0008(19) 0.013(2)
C8 0.034(3) 0.040(3) 0.028(2) -0.005(2) 0.0033(19) 0.014(2)
C9 0.032(3) 0.051(3) 0.030(2) -0.010(2) 0.001(2) 0.015(2)
C10 0.029(2) 0.047(3) 0.039(3) -0.003(2) 0.004(2) 0.012(2)
C11 0.038(3) 0.080(5) 0.057(4) -0.006(3) 0.019(3) 0.016(3)
C12 0.032(3) 0.039(3) 0.036(3) -0.012(2) 0.002(2) 0.010(2)
C13 0.029(2) 0.036(3) 0.035(3) -0.006(2) 0.0043(19) 0.012(2)
C14 0.049(3) 0.061(4) 0.038(3) 0.005(3) -0.002(2) 0.037(3)
C15 0.043(3) 0.051(4) 0.051(3) 0.015(3) 0.016(2) 0.029(3)
C16 0.036(3) 0.031(3) 0.052(3) -0.005(2) 0.007(2) 0.017(2)
C17 0.028(3) 0.053(4) 0.056(3) 0.004(3) 0.015(2) 0.019(2)
C18 0.028(3) 0.042(3) 0.056(3) -0.009(3) -0.007(2) 0.012(2)
C19 0.027(2) 0.037(3) 0.049(3) 0.000(2) 0.002(2) 0.011(2)
C20 0.027(2) 0.033(3) 0.055(3) -0.003(2) 0.005(2) 0.009(2)
C21 0.034(3) 0.036(3) 0.038(3) -0.007(2) 0.001(2) 0.015(2)
C22 0.045(3) 0.041(3) 0.057(4) -0.005(3) 0.017(3) 0.011(3)
C23 0.058(4) 0.072(5) 0.071(5) -0.010(4) 0.028(3) 0.028(4)
C24 0.057(4) 0.051(4) 0.048(3) -0.012(3) 0.012(3) 0.026(3)
C25 0.041(3) 0.034(3) 0.043(3) -0.008(2) -0.010(2) 0.013(2)
C26 0.032(3) 0.049(3) 0.038(3) -0.005(2) 0.002(2) 0.011(2)
C27 0.032(2) 0.031(3) 0.031(2) -0.0031(19) 0.0042(19) 0.009(2)
C28 0.040(3) 0.036(3) 0.034(3) -0.004(2) 0.006(2) 0.011(2)
C29 0.038(3) 0.040(3) 0.041(3) -0.002(2) 0.009(2) 0.008(2)
C30 0.052(3) 0.041(3) 0.046(3) 0.004(2) 0.015(3) 0.014(3)
C31 0.055(3) 0.052(4) 0.032(3) 0.003(2) 0.005(2) 0.030(3)
C32 0.041(3) 0.036(3) 0.037(3) 0.000(2) 0.001(2) 0.017(2)
C33 0.028(2) 0.045(3) 0.042(3) -0.013(2) 0.007(2) 0.005(2)
C34 0.046(3) 0.072(5) 0.048(3) 0.014(3) 0.014(3) 0.030(3)
C35 0.044(3) 0.102(6) 0.049(4) 0.023(4) 0.015(3) 0.032(4)
C36 0.052(4) 0.090(6) 0.050(4) -0.010(4) 0.022(3) -0.004(4)
C37 0.066(4) 0.054(4) 0.065(4) -0.017(3) 0.036(4) 0.000(3)
C38 0.054(4) 0.040(3) 0.063(4) -0.008(3) 0.031(3) 0.004(3)
C39 0.035(3) 0.032(3) 0.040(3) -0.003(2) 0.009(2) 0.006(2)
C40 0.035(3) 0.046(4) 0.087(5) -0.020(3) 0.025(3) -0.003(3)
C41 0.062(4) 0.035(4) 0.107(6) -0.015(4) 0.045(4) 0.003(3)
C42 0.049(3) 0.037(3) 0.046(3) -0.007(2) 0.007(3) -0.001(3)
C43 0.032(3) 0.044(4) 0.113(6) -0.006(4) 0.003(3) -0.001(3)
C44 0.034(3) 0.048(4) 0.090(5) -0.013(3) -0.001(3) 0.012(3)
N1 0.0267(19) 0.027(2) 0.029(2) -0.0037(16) 0.0025(15) 0.0079(16)
N2 0.0255(19) 0.035(2) 0.030(2) 0.0022(16) 0.0040(15) 0.0149(17)
N3 0.0211(17) 0.035(2) 0.0271(19) 0.0001(16) 0.0031(14) 0.0112(16)
P1 0.0267(6) 0.0303(7) 0.0322(6) -0.0042(5) -0.0001(5) 0.0094(5)
P2 0.0268(6) 0.0316(7) 0.0385(7) -0.0021(5) 0.0058(5) 0.0083(5)
P3 0.0343(7) 0.0423(8) 0.0335(7) -0.0053(6) -0.0014(5) 0.0149(6)
F1 0.132(5) 0.054(3) 0.134(5) 0.037(3) 0.052(4) 0.043(3)
F2 0.104(4) 0.057(3) 0.139(5) 0.038(3) 0.071(3) 0.039(3)
F3 0.038(2) 0.144(5) 0.048(2) -0.011(2) -0.0051(17) 0.019(2)
F4 0.057(2) 0.091(3) 0.056(2) -0.007(2) 0.0167(18) 0.036(2)
F5 0.061(2) 0.114(4) 0.053(2) -0.019(2) 0.0107(19) 0.042(3)
F6 0.047(2) 0.141(5) 0.049(2) -0.023(2) -0.0090(17) 0.039(3)
O1 0.060(2) 0.038(2) 0.036(2) -0.0001(16) 0.0007(18) 0.0211(19)
O2 0.0280(19) 0.077(3) 0.049(2) -0.008(2) 0.0062(17) 0.013(2)

loop_
_atom_type_symbol
_atom_type_description
_atom_type_scat_dispersion_real
_atom_type_scat_dispersion_imag
_atom_type_scat_source
C C 0.0033 0.0016 'International Tables Vol C Tables 4.2.6.8 and 6.1.1.4'
H H 0.0000 0.0000 'International Tables Vol C Tables 4.2.6.8 and 6.1.1.4'
N N 0.0061 0.0033 'International Tables Vol C Tables 4.2.6.8 and 6.1.1.4'
O O 0.0106 0.0060 'International Tables Vol C Tables 4.2.6.8 and 6.1.1.4'
F F 0.0171 0.0103 'International Tables Vol C Tables 4.2.6.8 and 6.1.1.4'
P P 0.1023 0.0942 'International Tables Vol C Tables 4.2.6.8 and 6.1.1.4'
Fe Fe 0.3463 0.8444 'International Tables Vol C Tables 4.2.6.8 and 6.1.1.4'
Ru Ru -1.2594 0.8363 'International Tables Vol C Tables 4.2.6.8 and 6.1.1.4'

loop_
_geom_angle_atom_site_label_1
_geom_angle_atom_site_label_2
_geom_angle_atom_site_label_3
_geom_angle
_geom_angle_site_symmetry_1
_geom_angle_site_symmetry_3
_geom_angle_publ_flag
C1 RU1 C1 180.0 2_666 . ?
C1 RU1 N3 88.21(17) 2_666 2_666 ?
C1 RU1 N3 91.79(17) . 2_666 ?
C1 RU1 N3 91.79(17) 2_666 . ?
C1 RU1 N3 88.21(17) . . ?
N3 RU1 N3 180.0 2_666 . ?
C1 RU1 N2 90.50(19) 2_666 2_666 ?
C1 RU1 N2 89.50(19) . 2_666 ?
N3 RU1 N2 88.24(15) 2_666 2_666 ?
N3 RU1 N2 91.76(15) . 2_666 ?
C1 RU1 N2 89.50(19) 2_666 . ?
C1 RU1 N2 90.50(19) . . ?
N3 RU1 N2 91.76(15) 2_666 . ?
N3 RU1 N2 88.24(15) . . ?
N2 RU1 N2 180.0 2_666 . ?
N1 FE1 C15 128.6(2) . . ?
N1 FE1 C16 156.08(19) . . ?
C15 FE1 C16 40.0(2) . . ?
N1 FE1 C14 93.2(2) . . ?
C15 FE1 C14 39.3(2) . . ?
C16 FE1 C14 67.2(2) . . ?
N1 FE1 C18 89.8(2) . . ?
C15 FE1 C18 65.8(2) . . ?
C16 FE1 C18 66.4(2) . . ?
C14 FE1 C18 39.6(2) . . ?
N1 FE1 C17 120.7(2) . . ?
C15 FE1 C17 66.4(2) . . ?
C16 FE1 C17 40.1(2) . . ?
C14 FE1 C17 66.4(3) . . ?
C18 FE1 C17 38.9(2) . . ?
N1 FE1 P2 87.87(13) . . ?
C15 FE1 P2 95.33(19) . . ?
C16 FE1 P2 111.99(18) . . ?
C14 FE1 P2 113.8(2) . . ?
C18 FE1 P2 153.12(19) . . ?
C17 FE1 P2 151.42(18) . . ?
N1 FE1 P1 93.03(14) . . ?
C15 FE1 P1 138.33(17) . . ?
C16 FE1 P1 101.62(17) . . ?
C14 FE1 P1 160.51(19) . . ?
C18 FE1 P1 121.99(19) . . ?
C17 FE1 P1 94.62(18) . . ?
P2 FE1 P1 84.89(8) . . ?
N1 C1 RU1 175.0(4) . . ?
N2 C2 C3 124.5(4) . . ?
N2 C2 H2A 117.7 . . ?
C3 C2 H2A 117.7 . . ?
C2 C3 C4 118.8(5) . . ?
C2 C3 H3A 120.6 . . ?
C4 C3 H3A 120.6 . . ?
O1 C4 C6 125.2(5) . . ?
O1 C4 C3 117.8(5) . . ?
C6 C4 C3 117.1(5) . . ?
O1 C5 H5A 109.5 . . ?
O1 C5 H5B 109.5 . . ?
H5A C5 H5B 109.5 . . ?
O1 C5 H5C 109.5 . . ?
H5A C5 H5C 109.5 . . ?
H5B C5 H5C 109.5 . . ?
C7 C6 C4 119.4(5) . . ?
C7 C6 H6A 120.3 . . ?
C4 C6 H6A 120.3 . . ?
N2 C7 C6 124.1(5) . . ?
N2 C7 H7A 118.0 . . ?
C6 C7 H7A 118.0 . . ?
N3 C8 C9 124.3(5) . . ?
N3 C8 H8A 117.8 . . ?
C9 C8 H8A 117.8 . . ?
C8 C9 C10 119.0(5) . . ?
C8 C9 H9A 120.5 . . ?
C10 C9 H9A 120.5 . . ?
O2 C10 C9 116.4(5) . . ?
O2 C10 C12 125.2(5) . . ?
C9 C10 C12 118.3(5) . . ?
O2 C11 H11A 109.5 . . ?
O2 C11 H11B 109.5 . . ?
H11A C11 H11B 109.5 . . ?
O2 C11 H11C 109.5 . . ?
H11A C11 H11C 109.5 . . ?
H11B C11 H11C 109.5 . . ?
C13 C12 C10 118.3(5) . . ?
C13 C12 H12A 120.9 . . ?
C10 C12 H12A 120.9 . . ?
N3 C13 C12 124.3(4) . . ?
N3 C13 H13A 117.9 . . ?
C12 C13 H13A 117.9 . . ?
C15 C14 C18 106.8(5) . . ?
C15 C14 FE1 69.5(3) . . ?
C18 C14 FE1 70.6(3) . . ?
C15 C14 H14A 126.6 . . ?
C18 C14 H14A 126.6 . . ?
FE1 C14 H14A 126.6 . . ?
C14 C15 C16 109.8(5) . . ?
C14 C15 FE1 71.1(3) . . ?
C16 C15 FE1 70.6(3) . . ?
C14 C15 H15A 125.1 . . ?
C16 C15 H15A 125.1 . . ?
FE1 C15 H15A 125.1 . . ?
C15 C16 C17 106.1(5) . . ?
C15 C16 FE1 69.4(3) . . ?
C17 C16 FE1 70.6(3) . . ?
C15 C16 H16A 126.9 . . ?
C17 C16 H16A 126.9 . . ?
FE1 C16 H16A 126.9 . . ?
C18 C17 C16 108.2(5) . . ?
C18 C17 FE1 70.6(3) . . ?
C16 C17 FE1 69.3(3) . . ?
C18 C17 H17A 125.9 . . ?
C16 C17 H17A 125.9 . . ?
FE1 C17 H17A 125.9 . . ?
C17 C18 C14 109.1(5) . . ?
C17 C18 FE1 70.6(3) . . ?
C14 C18 FE1 69.8(3) . . ?
C17 C18 H18A 125.5 . . ?
C14 C18 H18A 125.5 . . ?
FE1 C18 H18A 125.5 . . ?
C20 C19 P1 109.2(3) . . ?
C20 C19 H19A 109.8 . . ?
P1 C19 H19A 109.8 . . ?
C20 C19 H19B 109.8 . . ?
P1 C19 H19B 109.8 . . ?
H19A C19 H19B 108.3 . . ?
C19 C20 P2 105.8(4) . . ?
C19 C20 H20A 110.6 . . ?
P2 C20 H20A 110.6 . . ?
C19 C20 H20B 110.6 . . ?
P2 C20 H20B 110.6 . . ?
H20A C20 H20B 108.7 . . ?
C22 C21 C26 117.3(5) . . ?
C22 C21 P1 120.8(4) . . ?
C26 C21 P1 121.6(4) . . ?
C23 C22 C21 120.3(6) . . ?
C23 C22 H22A 119.9 . . ?
C21 C22 H22A 119.9 . . ?
C24 C23 C22 122.1(7) . . ?
C24 C23 H23A 118.9 . . ?
C22 C23 H23A 118.9 . . ?
C23 C24 C25 118.2(6) . . ?
C23 C24 H24A 120.9 . . ?
C25 C24 H24A 120.9 . . ?
C26 C25 C24 120.6(5) . . ?
C26 C25 H25A 119.7 . . ?
C24 C25 H25A 119.7 . . ?
C25 C26 C21 121.4(6) . . ?
C25 C26 H26A 119.3 . . ?
C21 C26 H26A 119.3 . . ?
C32 C27 C28 118.3(5) . . ?
C32 C27 P1 122.2(4) . . ?
C28 C27 P1 119.3(4) . . ?
C29 C28 C27 121.1(5) . . ?
C29 C28 H28A 119.4 . . ?
C27 C28 H28A 119.4 . . ?
C30 C29 C28 118.4(5) . . ?
C30 C29 H29A 120.8 . . ?
C28 C29 H29A 120.8 . . ?
C31 C30 C29 121.3(6) . . ?
C31 C30 H30A 119.4 . . ?
C29 C30 H30A 119.4 . . ?
C32 C31 C30 119.6(5) . . ?
C32 C31 H31A 120.2 . . ?
C30 C31 H31A 120.2 . . ?
C31 C32 C27 121.3(5) . . ?
C31 C32 H32A 119.3 . . ?
C27 C32 H32A 119.3 . . ?
C34 C33 C38 119.3(6) . . ?
C34 C33 P2 119.6(5) . . ?
C38 C33 P2 121.0(5) . . ?
C33 C34 C35 121.0(7) . . ?
C33 C34 H34A 119.5 . . ?
C35 C34 H34A 119.5 . . ?
C34 C35 C36 118.4(7) . . ?
C34 C35 H35A 120.8 . . ?
C36 C35 H35A 120.8 . . ?
C37 C36 C35 121.1(7) . . ?
C37 C36 H36A 119.4 . . ?
C35 C36 H36A 119.4 . . ?
C36 C37 C38 120.6(7) . . ?
C36 C37 H37A 119.7 . . ?
C38 C37 H37A 119.7 . . ?
C33 C38 C37 119.6(7) . . ?
C33 C38 H38A 120.2 . . ?
C37 C38 H38A 120.2 . . ?
C40 C39 C44 117.0(5) . . ?
C40 C39 P2 123.3(4) . . ?
C44 C39 P2 119.7(5) . . ?
C39 C40 C41 121.8(6) . . ?
C39 C40 H40A 119.1 . . ?
C41 C40 H40A 119.1 . . ?
C42 C41 C40 118.6(7) . . ?
C42 C41 H41A 120.7 . . ?
C40 C41 H41A 120.7 . . ?
C43 C42 C41 121.1(6) . . ?
C43 C42 H42A 119.4 . . ?
C41 C42 H42A 119.4 . . ?
C42 C43 C44 120.6(6) . . ?
C42 C43 H43A 119.7 . . ?
C44 C43 H43A 119.7 . . ?
C43 C44 C39 120.7(6) . . ?
C43 C44 H44A 119.7 . . ?
C39 C44 H44A 119.7 . . ?
C1 N1 FE1 168.7(4) . . ?
C2 N2 C7 116.1(4) . . ?
C2 N2 RU1 121.4(3) . . ?
C7 N2 RU1 122.6(4) . . ?
C8 N3 C13 115.7(4) . . ?
C8 N3 RU1 123.5(3) . . ?
C13 N3 RU1 120.7(3) . . ?
C27 P1 C21 101.6(3) . . ?
C27 P1 C19 104.1(2) . . ?
C21 P1 C19 105.1(2) . . ?
C27 P1 FE1 118.75(16) . . ?
C21 P1 FE1 116.09(19) . . ?
C19 P1 FE1 109.72(19) . . ?
C33 P2 C20 107.7(3) . . ?
C33 P2 C39 101.1(3) . . ?
C20 P2 C39 102.4(3) . . ?
C33 P2 FE1 116.33(17) . . ?
C20 P2 FE1 105.3(2) . . ?
C39 P2 FE1 122.55(19) . . ?
F1 P3 F2 179.0(3) . . ?
F1 P3 F3 90.7(3) . . ?
F2 P3 F3 90.1(3) . . ?
F1 P3 F6 89.7(3) . . ?
F2 P3 F6 89.5(3) . . ?
F3 P3 F6 179.4(3) . . ?
F1 P3 F5 91.8(3) . . ?
F2 P3 F5 88.9(3) . . ?
F3 P3 F5 91.4(2) . . ?
F6 P3 F5 89.1(2) . . ?
F1 P3 F4 89.9(3) . . ?
F2 P3 F4 89.5(3) . . ?
F3 P3 F4 89.1(2) . . ?
F6 P3 F4 90.4(2) . . ?
F5 P3 F4 178.3(3) . . ?
C4 O1 C5 117.6(4) . . ?
C10 O2 C11 118.0(4) . . ?

loop_
_geom_bond_atom_site_label_1
_geom_bond_atom_site_label_2
_geom_bond_distance
_geom_bond_site_symmetry_2
_geom_bond_publ_flag
RU1 C1 2.069(5) 2_666 ?
RU1 C1 2.069(5) . ?
RU1 N3 2.143(5) 2_666 ?
RU1 N3 2.143(5) . ?
RU1 N2 2.146(4) 2_666 ?
RU1 N2 2.147(4) . ?
FE1 N1 1.958(5) . ?
FE1 C15 2.090(6) . ?
FE1 C16 2.105(6) . ?
FE1 C14 2.111(5) . ?
FE1 C18 2.122(6) . ?
FE1 C17 2.122(6) . ?
FE1 P2 2.212(3) . ?
FE1 P1 2.212(3) . ?
C1 N1 1.168(7) . ?
C2 N2 1.343(7) . ?
C2 C3 1.391(7) . ?
C2 H2A 0.9300 . ?
C3 C4 1.415(7) . ?
C3 H3A 0.9300 . ?
C4 O1 1.351(6) . ?
C4 C6 1.399(7) . ?
C5 O1 1.454(7) . ?
C5 H5A 0.9600 . ?
C5 H5B 0.9600 . ?
C5 H5C 0.9600 . ?
C6 C7 1.389(7) . ?
C6 H6A 0.9300 . ?
C7 N2 1.354(6) . ?
C7 H7A 0.9300 . ?
C8 N3 1.350(6) . ?
C8 C9 1.384(8) . ?
C8 H8A 0.9300 . ?
C9 C10 1.395(8) . ?
C9 H9A 0.9300 . ?
C10 O2 1.372(7) . ?
C10 C12 1.402(7) . ?
C11 O2 1.453(8) . ?
C11 H11A 0.9600 . ?
C11 H11B 0.9600 . ?
C11 H11C 0.9600 . ?
C12 C13 1.390(7) . ?
C12 H12A 0.9300 . ?
C13 N3 1.361(6) . ?
C13 H13A 0.9300 . ?
C14 C15 1.414(9) . ?
C14 C18 1.434(9) . ?
C14 H14A 0.9800 . ?
C15 C16 1.436(8) . ?
C15 H15A 0.9800 . ?
C16 C17 1.448(8) . ?
C16 H16A 0.9800 . ?
C17 C18 1.412(8) . ?
C17 H17A 0.9800 . ?
C18 H18A 0.9800 . ?
C19 C20 1.552(8) . ?
C19 P1 1.875(6) . ?
C19 H19A 0.9700 . ?
C19 H19B 0.9700 . ?
C20 P2 1.848(6) . ?
C20 H20A 0.9700 . ?
C20 H20B 0.9700 . ?
C21 C22 1.411(8) . ?
C21 C26 1.424(8) . ?
C21 P1 1.847(6) . ?
C22 C23 1.394(9) . ?
C22 H22A 0.9300 . ?
C23 C24 1.382(10) . ?
C23 H23A 0.9300 . ?
C24 C25 1.410(9) . ?
C24 H24A 0.9300 . ?
C25 C26 1.381(8) . ?
C25 H25A 0.9300 . ?
C26 H26A 0.9300 . ?
C27 C32 1.406(7) . ?
C27 C28 1.407(7) . ?
C27 P1 1.840(6) . ?
C28 C29 1.407(8) . ?
C28 H28A 0.9300 . ?
C29 C30 1.401(8) . ?
C29 H29A 0.9300 . ?
C30 C31 1.390(8) . ?
C30 H30A 0.9300 . ?
C31 C32 1.382(8) . ?
C31 H31A 0.9300 . ?
C32 H32A 0.9300 . ?
C33 C34 1.395(9) . ?
C33 C38 1.406(8) . ?
C33 P2 1.831(6) . ?
C34 C35 1.406(9) . ?
C34 H34A 0.9300 . ?
C35 C36 1.426(11) . ?
C35 H35A 0.9300 . ?
C36 C37 1.347(11) . ?
C36 H36A 0.9300 . ?
C37 C38 1.424(9) . ?
C37 H37A 0.9300 . ?
C38 H38A 0.9300 . ?
C39 C40 1.359(9) . ?
C39 C44 1.418(8) . ?
C39 P2 1.854(6) . ?
C40 C41 1.432(9) . ?
C40 H40A 0.9300 . ?
C41 C42 1.365(9) . ?
C41 H41A 0.9300 . ?
C42 C43 1.342(10) . ?
C42 H42A 0.9300 . ?
C43 C44 1.394(9) . ?
C43 H43A 0.9300 . ?
C44 H44A 0.9300 . ?
P3 F1 1.581(5) . ?
P3 F2 1.594(5) . ?
P3 F3 1.595(4) . ?
P3 F6 1.603(4) . ?
P3 F5 1.607(4) . ?
P3 F4 1.613(4) . ?
